data_2238739
loop_
_publ_author_name
'Li, Lei'
'Zeng, Suyuan'

_publ_section_title
;
 6,6'-Diethoxy-2,2'-[4-methyl-1,2-phenylenebis(nitrilomethanylylidene)]diphenol
 acetonitrile monosolvate
;
_journal_coeditor_code HG5352
_journal_issue 11
_journal_name_full 'Acta Crystallographica Section E'
_journal_page_first o1714
_journal_paper_doi 10.1107/S1600536813028845
_journal_volume 69
_journal_year 2013
_chemical_formula_iupac 'C25 H26 N2 O4, C2 H3 N'
_chemical_formula_moiety 'C25 H26 N2 O4, C2 H3 N'
_chemical_formula_sum 'C27 H29 N3 O4'
_chemical_formula_weight 459.53
_chemical_name_systematic
;
6,6'-Diethoxy-2,2'-[4-methyl-1,2-phenylenebis(nitrilomethanylylidene)]diphenol
acetonitrile monosolvate
;
_space_group_IT_number 14
_symmetry_cell_setting monoclinic
_symmetry_space_group_name_Hall '-P 2ybc'
_symmetry_space_group_name_H-M 'P 1 21/c 1'
_atom_sites_solution_hydrogens geom
_atom_sites_solution_primary direct
_atom_sites_solution_secondary difmap
_audit_creation_method SHELXL-97
_cell_angle_alpha 90.00
_cell_angle_beta 106.891(6)
_cell_angle_gamma 90.00
_cell_formula_units_Z 4
_cell_length_a 11.580(3)
_cell_length_b 24.999(7)
_cell_length_c 8.995(3)
_cell_measurement_reflns_used 1236
_cell_measurement_temperature 293(2)
_cell_measurement_theta_max 26.307
_cell_measurement_theta_min 2.314
_cell_volume 2491.6(13)
_computing_cell_refinement 'SAINT-Plus (Bruker, 2001)'
_computing_data_collection 'APEX2 (Bruker, 2004)'
_computing_data_reduction 'SAINT-Plus (Bruker, 2001)'
_computing_molecular_graphics 'SHELXTL (Sheldrick, 2008<i>b</i>)'
_computing_publication_material 'SHELXTL (Sheldrick, 2008<i>b</i>)'
_computing_structure_refinement 'SHELXL97 (Sheldrick, 2008<i>b</i>)'
_computing_structure_solution 'SHELXS97 (Sheldrick, 2008<i>b</i>'
_diffrn_ambient_temperature 293(2)
_diffrn_measured_fraction_theta_full 0.997
_diffrn_measured_fraction_theta_max 0.997
_diffrn_measurement_device_type 'Bruker APEXII CCD area-detector'
_diffrn_measurement_method '\f and \w scans'
_diffrn_radiation_monochromator graphite
_diffrn_radiation_source 'fine-focus sealed tube'
_diffrn_radiation_type MoK\a
_diffrn_radiation_wavelength 0.71073
_diffrn_reflns_av_R_equivalents 0.1224
_diffrn_reflns_av_sigmaI/netI 0.1791
_diffrn_reflns_limit_h_max 12
_diffrn_reflns_limit_h_min -13
_diffrn_reflns_limit_k_max 29
_diffrn_reflns_limit_k_min -29
_diffrn_reflns_limit_l_max 10
_diffrn_reflns_limit_l_min -4
_diffrn_reflns_number 12206
_diffrn_reflns_theta_full 25.01
_diffrn_reflns_theta_max 25.01
_diffrn_reflns_theta_min 1.84
_exptl_absorpt_coefficient_mu 0.083
_exptl_absorpt_correction_T_max 0.9926
_exptl_absorpt_correction_T_min 0.9860
_exptl_absorpt_correction_type multi-scan
_exptl_absorpt_process_details '(SADABS; Sheldrick, 2008<i>a</i>)'
_exptl_crystal_colour orange
_exptl_crystal_density_diffrn 1.225
_exptl_crystal_density_method 'not measured'
_exptl_crystal_description block
_exptl_crystal_F_000 976
_exptl_crystal_size_max 0.17
_exptl_crystal_size_mid 0.11
_exptl_crystal_size_min 0.09
_refine_diff_density_max 0.139
_refine_diff_density_min -0.167
_refine_ls_extinction_method none
_refine_ls_goodness_of_fit_ref 0.906
_refine_ls_hydrogen_treatment constr
_refine_ls_matrix_type full
_refine_ls_number_parameters 313
_refine_ls_number_reflns 4387
_refine_ls_number_restraints 0
_refine_ls_restrained_S_all 0.906
_refine_ls_R_factor_all 0.2566
_refine_ls_R_factor_gt 0.0609
_refine_ls_shift/su_max 0.011
_refine_ls_shift/su_mean 0.001
_refine_ls_structure_factor_coef Fsqd
_refine_ls_weighting_details 'calc w=1/[\s^2^(Fo^2^)+(0.0517P)^2^] where P=(Fo^2^+2Fc^2^)/3'
_refine_ls_weighting_scheme calc
_refine_ls_wR_factor_gt 0.1096
_refine_ls_wR_factor_ref 0.1708
_reflns_number_gt 2242
_reflns_number_total 4387
_reflns_threshold_expression I>2sigma(I)
_cod_data_source_file hg5352.cif
_cod_data_source_block I
_cod_original_cell_volume 2491.7(12)
_cod_original_sg_symbol_H-M 'P 21/c'
_cod_database_code 2238739

loop_
_symmetry_equiv_pos_as_xyz
'x, y, z'
'-x, y+1/2, -z+1/2'
'-x, -y, -z'
'x, -y-1/2, z-1/2'

loop_
_atom_site_type_symbol
_atom_site_label
_atom_site_fract_x
_atom_site_fract_y
_atom_site_fract_z
_atom_site_U_iso_or_equiv
_atom_site_adp_type
_atom_site_calc_flag
_atom_site_refinement_flags
_atom_site_occupancy
_atom_site_symmetry_multiplicity
O O1 0.7285(3) 0.11495(14) 0.4282(4) 0.0813(10) Uani d . 1 1
H H1 0.7486 0.0945 0.3688 0.122 Uiso calc R 1 1
O O2 0.5747(3) 0.09311(14) 0.0478(4) 0.0904(11) Uani d . 1 1
H H2 0.6313 0.0732 0.0889 0.136 Uiso calc R 1 1
O O3 0.6804(4) 0.19431(15) 0.5910(4) 0.1040(13) Uani d . 1 1
O O4 0.3638(3) 0.13571(16) -0.0824(4) 0.1035(13) Uani d . 1 1
N N1 0.8803(3) 0.06746(18) 0.3066(4) 0.0636(11) Uani d . 1 1
N N2 0.7374(3) 0.02192(14) 0.0410(4) 0.0625(11) Uani d . 1 1
N N3 0.2332(5) 0.1357(3) 0.3047(7) 0.163(3) Uani d . 1 1
C C1 0.9221(5) 0.1516(2) 0.4400(5) 0.0645(13) Uani d . 1 1
C C2 0.8122(5) 0.1537(2) 0.4743(6) 0.0672(13) Uani d . 1 1
C C3 0.7888(6) 0.1968(2) 0.5600(6) 0.0740(15) Uani d . 1 1
C C4 0.8739(6) 0.2366(2) 0.6093(6) 0.0879(17) Uani d . 1 1
H H4 0.8591 0.2649 0.6682 0.105 Uiso calc R 1 1
C C5 0.9807(6) 0.2343(3) 0.5712(7) 0.0958(19) Uani d . 1 1
H H5 1.0361 0.2621 0.6017 0.115 Uiso calc R 1 1
C C6 1.0070(5) 0.1926(2) 0.4900(6) 0.0831(16) Uani d . 1 1
H H6 1.0806 0.1912 0.4679 0.100 Uiso calc R 1 1
C C7 0.9526(4) 0.1072(2) 0.3588(5) 0.0668(14) Uani d . 1 1
H H7 1.0283 0.1068 0.3424 0.080 Uiso calc R 1 1
C C8 0.6624(6) 0.2277(3) 0.7098(7) 0.136(2) Uani d . 1 1
H H8A 0.6499 0.2643 0.6729 0.163 Uiso calc R 1 1
H H8B 0.7333 0.2268 0.7995 0.163 Uiso calc R 1 1
C C9 0.5578(7) 0.2092(3) 0.7534(9) 0.161(3) Uani d . 1 1
H H9A 0.4886 0.2086 0.6632 0.242 Uiso calc R 1 1
H H9B 0.5428 0.2330 0.8296 0.242 Uiso calc R 1 1
H H9C 0.5727 0.1738 0.7961 0.242 Uiso calc R 1 1
C C10 0.3962(5) 0.0948(2) -0.1623(7) 0.0775(15) Uani d . 1 1
C C11 0.5093(4) 0.0717(2) -0.0890(6) 0.0646(13) Uani d . 1 1
C C12 0.5510(4) 0.0303(2) -0.1607(6) 0.0676(14) Uani d . 1 1
C C13 0.4802(5) 0.0110(2) -0.3033(6) 0.1016(19) Uani d . 1 1
H H13 0.5082 -0.0169 -0.3521 0.122 Uiso calc R 1 1
C C14 0.3700(5) 0.0329(3) -0.3710(7) 0.1034(19) Uani d . 1 1
H H14 0.3226 0.0196 -0.4656 0.124 Uiso calc R 1 1
C C15 0.3277(5) 0.0744(2) -0.3020(7) 0.0897(17) Uani d . 1 1
H H15 0.2520 0.0889 -0.3501 0.108 Uiso calc R 1 1
C C16 0.6679(5) 0.00675(19) -0.0889(6) 0.0761(15) Uani d . 1 1
H H16 0.6935 -0.0210 -0.1406 0.091 Uiso calc R 1 1
C C17 0.2618(5) 0.1673(2) -0.1656(7) 0.119(2) Uani d . 1 1
H H17A 0.1879 0.1467 -0.1840 0.142 Uiso calc R 1 1
H H17B 0.2705 0.1785 -0.2650 0.142 Uiso calc R 1 1
C C18 0.2581(6) 0.2146(3) -0.0671(8) 0.164(3) Uani d . 1 1
H H18A 0.2607 0.2029 0.0355 0.246 Uiso calc R 1 1
H H18B 0.1851 0.2343 -0.1116 0.246 Uiso calc R 1 1
H H18C 0.3264 0.2371 -0.0615 0.246 Uiso calc R 1 1
C C19 0.9238(4) 0.0225(2) 0.2448(6) 0.0616(13) Uani d . 1 1
C C20 0.8512(4) -0.0026(2) 0.1097(6) 0.0606(13) Uani d . 1 1
C C21 0.8941(4) -0.0476(2) 0.0549(5) 0.0726(14) Uani d . 1 1
H H21 0.8461 -0.0644 -0.0338 0.087 Uiso calc R 1 1
C C22 1.0074(5) -0.0684(2) 0.1290(6) 0.0714(15) Uani d . 1 1
C C23 1.0780(5) -0.0442(2) 0.2597(7) 0.0825(16) Uani d . 1 1
H H23 1.1537 -0.0582 0.3102 0.099 Uiso calc R 1 1
C C24 1.0373(4) 0.0007(2) 0.3168(5) 0.0755(15) Uani d . 1 1
H H24 1.0866 0.0171 0.4056 0.091 Uiso calc R 1 1
C C25 1.0510(4) -0.1184(2) 0.0656(6) 0.1002(18) Uani d . 1 1
H H25A 1.1363 -0.1158 0.0802 0.150 Uiso calc R 1 1
H H25B 1.0097 -0.1218 -0.0432 0.150 Uiso calc R 1 1
H H25C 1.0345 -0.1493 0.1197 0.150 Uiso calc R 1 1
C C26 0.4564(5) 0.1408(2) 0.3195(7) 0.142(3) Uani d . 1 1
H H26A 0.4775 0.1771 0.3037 0.213 Uiso calc R 1 1
H H26B 0.4710 0.1184 0.2402 0.213 Uiso calc R 1 1
H H26C 0.5046 0.1287 0.4196 0.213 Uiso calc R 1 1
C C27 0.3299(7) 0.1382(2) 0.3121(7) 0.107(2) Uani d . 1 1

loop_
_atom_site_aniso_label
_atom_site_aniso_U_11
_atom_site_aniso_U_22
_atom_site_aniso_U_33
_atom_site_aniso_U_12
_atom_site_aniso_U_13
_atom_site_aniso_U_23
O1 0.062(2) 0.089(3) 0.090(3) -0.013(2) 0.0185(18) -0.025(2)
O2 0.078(3) 0.113(3) 0.068(2) 0.030(2) 0.001(2) -0.010(2)
O3 0.091(3) 0.121(3) 0.103(3) -0.009(2) 0.032(2) -0.045(2)
O4 0.088(3) 0.118(3) 0.095(3) 0.047(2) 0.013(2) 0.004(3)
N1 0.059(3) 0.070(3) 0.060(3) 0.003(2) 0.013(2) 0.004(2)
N2 0.052(3) 0.068(3) 0.061(3) 0.004(2) 0.006(2) 0.004(2)
N3 0.094(4) 0.244(7) 0.155(5) -0.029(5) 0.045(5) 0.001(5)
C1 0.073(4) 0.066(4) 0.046(3) -0.008(3) 0.006(3) -0.002(3)
C2 0.059(4) 0.072(4) 0.063(3) 0.000(3) 0.006(3) 0.006(3)
C3 0.079(4) 0.080(4) 0.055(4) 0.008(4) 0.007(3) -0.008(3)
C4 0.106(5) 0.069(4) 0.074(4) -0.003(4) 0.003(4) -0.011(3)
C5 0.085(5) 0.090(5) 0.096(5) -0.025(4) 0.000(4) 0.009(4)
C6 0.082(4) 0.083(4) 0.075(4) -0.008(4) 0.008(3) 0.012(3)
C7 0.057(3) 0.089(4) 0.052(3) -0.001(3) 0.011(3) 0.008(3)
C8 0.141(6) 0.161(7) 0.106(5) 0.008(6) 0.035(5) -0.044(5)
C9 0.178(7) 0.151(7) 0.192(7) -0.023(5) 0.112(6) -0.049(5)
C10 0.065(4) 0.089(4) 0.074(4) 0.007(3) 0.014(3) 0.012(4)
C11 0.053(3) 0.081(4) 0.053(4) -0.002(3) 0.005(3) 0.006(3)
C12 0.065(4) 0.073(4) 0.060(4) 0.006(3) 0.011(3) -0.002(3)
C13 0.093(4) 0.110(5) 0.077(4) 0.016(4) -0.015(4) -0.018(4)
C14 0.088(5) 0.116(5) 0.080(4) 0.006(4) -0.016(4) -0.012(4)
C15 0.069(4) 0.110(5) 0.075(5) 0.002(4) -0.003(4) 0.017(4)
C16 0.070(4) 0.085(4) 0.070(4) 0.015(3) 0.015(3) -0.009(3)
C17 0.099(5) 0.125(6) 0.121(5) 0.047(4) 0.014(4) 0.035(5)
C18 0.164(7) 0.154(7) 0.158(7) 0.094(5) 0.023(5) -0.004(6)
C19 0.050(3) 0.083(4) 0.052(3) 0.009(3) 0.015(3) 0.012(3)
C20 0.059(3) 0.066(4) 0.059(4) 0.009(3) 0.021(3) 0.011(3)
C21 0.073(4) 0.067(4) 0.077(4) 0.003(3) 0.020(3) 0.002(3)
C22 0.082(4) 0.067(4) 0.078(4) 0.027(3) 0.043(3) 0.021(3)
C23 0.070(4) 0.100(5) 0.072(4) 0.016(4) 0.012(3) 0.022(4)
C24 0.058(4) 0.101(5) 0.067(4) 0.004(3) 0.017(3) 0.006(3)
C25 0.095(4) 0.100(4) 0.105(4) 0.023(4) 0.027(4) 0.014(4)
C26 0.061(4) 0.164(6) 0.192(7) -0.002(4) 0.024(4) -0.054(5)
C27 0.099(5) 0.119(5) 0.103(5) -0.009(5) 0.029(5) -0.013(4)

loop_
_atom_type_symbol
_atom_type_description
_atom_type_scat_dispersion_real
_atom_type_scat_dispersion_imag
_atom_type_scat_source
C C 0.0033 0.0016 'International Tables Vol C Tables 4.2.6.8 and 6.1.1.4'
H H 0.0000 0.0000 'International Tables Vol C Tables 4.2.6.8 and 6.1.1.4'
N N 0.0061 0.0033 'International Tables Vol C Tables 4.2.6.8 and 6.1.1.4'
O O 0.0106 0.0060 'International Tables Vol C Tables 4.2.6.8 and 6.1.1.4'

loop_
_geom_angle_atom_site_label_1
_geom_angle_atom_site_label_2
_geom_angle_atom_site_label_3
_geom_angle
C2 O1 H1 109.5
C11 O2 H2 109.5
C3 O3 C8 118.2(5)
C10 O4 C17 116.6(4)
C7 N1 C19 119.2(4)
C16 N2 C20 122.1(4)
C2 C1 C6 120.2(5)
C2 C1 C7 121.3(5)
C6 C1 C7 118.5(6)
O1 C2 C1 121.8(5)
O1 C2 C3 119.1(5)
C1 C2 C3 119.1(5)
O3 C3 C4 125.5(6)
O3 C3 C2 114.6(5)
C4 C3 C2 119.9(6)
C5 C4 C3 120.0(6)
C5 C4 H4 120.0
C3 C4 H4 120.0
C6 C5 C4 121.5(6)
C6 C5 H5 119.3
C4 C5 H5 119.3
C5 C6 C1 119.3(6)
C5 C6 H6 120.4
C1 C6 H6 120.4
N1 C7 C1 123.5(5)
N1 C7 H7 118.3
C1 C7 H7 118.3
O3 C8 C9 109.5(6)
O3 C8 H8A 109.8
C9 C8 H8A 109.8
O3 C8 H8B 109.8
C9 C8 H8B 109.8
H8A C8 H8B 108.2
C8 C9 H9A 109.5
C8 C9 H9B 109.5
H9A C9 H9B 109.5
C8 C9 H9C 109.5
H9A C9 H9C 109.5
H9B C9 H9C 109.5
O4 C10 C15 125.9(5)
O4 C10 C11 114.9(5)
C15 C10 C11 119.2(6)
O2 C11 C12 122.8(5)
O2 C11 C10 117.6(5)
C12 C11 C10 119.6(5)
C11 C12 C13 119.9(5)
C11 C12 C16 120.4(5)
C13 C12 C16 119.7(5)
C14 C13 C12 119.8(5)
C14 C13 H13 120.1
C12 C13 H13 120.1
C13 C14 C15 121.0(6)
C13 C14 H14 119.5
C15 C14 H14 119.5
C14 C15 C10 120.5(5)
C14 C15 H15 119.7
C10 C15 H15 119.7
N2 C16 C12 123.5(5)
N2 C16 H16 118.3
C12 C16 H16 118.3
O4 C17 C18 106.7(5)
O4 C17 H17A 110.4
C18 C17 H17A 110.4
O4 C17 H17B 110.4
C18 C17 H17B 110.4
H17A C17 H17B 108.6
C17 C18 H18A 109.5
C17 C18 H18B 109.5
H18A C18 H18B 109.5
C17 C18 H18C 109.5
H18A C18 H18C 109.5
H18B C18 H18C 109.5
C24 C19 C20 118.3(5)
C24 C19 N1 121.5(5)
C20 C19 N1 120.2(4)
C21 C20 C19 119.0(5)
C21 C20 N2 125.5(5)
C19 C20 N2 115.5(5)
C20 C21 C22 121.5(5)
C20 C21 H21 119.2
C22 C21 H21 119.2
C23 C22 C21 119.6(5)
C23 C22 C25 120.4(5)
C21 C22 C25 119.9(6)
C22 C23 C24 120.0(5)
C22 C23 H23 120.0
C24 C23 H23 120.0
C23 C24 C19 121.5(5)
C23 C24 H24 119.2
C19 C24 H24 119.2
C22 C25 H25A 109.5
C22 C25 H25B 109.5
H25A C25 H25B 109.5
C22 C25 H25C 109.5
H25A C25 H25C 109.5
H25B C25 H25C 109.5
C27 C26 H26A 109.5
C27 C26 H26B 109.5
H26A C26 H26B 109.5
C27 C26 H26C 109.5
H26A C26 H26C 109.5
H26B C26 H26C 109.5
N3 C27 C26 179.0(8)

loop_
_geom_bond_atom_site_label_1
_geom_bond_atom_site_label_2
_geom_bond_distance
O1 C2 1.347(5)
O1 H1 0.8200
O2 C11 1.353(5)
O2 H2 0.8200
O3 C3 1.364(6)
O3 C8 1.418(6)
O4 C10 1.364(5)
O4 C17 1.437(5)
N1 C7 1.296(5)
N1 C19 1.411(5)
N2 C16 1.269(5)
N2 C20 1.421(5)
N3 C27 1.105(6)
C1 C2 1.394(6)
C1 C6 1.400(6)
C1 C7 1.428(6)
C2 C3 1.397(6)
C3 C4 1.379(6)
C4 C5 1.377(6)
C4 H4 0.9300
C5 C6 1.359(6)
C5 H5 0.9300
C6 H6 0.9300
C7 H7 0.9300
C8 C9 1.453(7)
C8 H8A 0.9700
C8 H8B 0.9700
C9 H9A 0.9600
C9 H9B 0.9600
C9 H9C 0.9600
C10 C15 1.375(6)
C10 C11 1.407(6)
C11 C12 1.381(6)
C12 C13 1.393(6)
C12 C16 1.444(6)
C13 C14 1.361(6)
C13 H13 0.9300
C14 C15 1.369(6)
C14 H14 0.9300
C15 H15 0.9300
C16 H16 0.9300
C17 C18 1.486(7)
C17 H17A 0.9700
C17 H17B 0.9700
C18 H18A 0.9600
C18 H18B 0.9600
C18 H18C 0.9600
C19 C24 1.396(6)
C19 C20 1.407(6)
C20 C21 1.378(5)
C21 C22 1.388(6)
C21 H21 0.9300
C22 C23 1.362(6)
C22 C25 1.521(6)
C23 C24 1.375(6)
C23 H23 0.9300
C24 H24 0.9300
C25 H25A 0.9600
C25 H25B 0.9600
C25 H25C 0.9600
C26 C27 1.448(7)
C26 H26A 0.9600
C26 H26B 0.9600
C26 H26C 0.9600

loop_
_geom_hbond_atom_site_label_D
_geom_hbond_atom_site_label_H
_geom_hbond_atom_site_label_A
_geom_hbond_distance_DH
_geom_hbond_distance_HA
_geom_hbond_distance_DA
_geom_hbond_angle_DHA
O1 H1 N1 0.82 1.90 2.610(5) 145
O2 H2 N2 0.82 1.91 2.605(5) 142
